data_1576248
loop_
_publ_author_name
'Li, Min'
'Han, Dandan'
'Lin, Zheng'
'Qi, Xiujuan'
'Xia, Honglei'
'Wang, Zhao'
'Zhang, Qinghua'
'Gong, Junbo'

_publ_section_title
;
 Controllable Synthesis of Perovskite Solid Solutions as New-Concept
 Energetic Materials via Thermodynamic Equilibrium
;
_journal_name_full 'Chemical Science'
_journal_paper_doi 10.1039/D5SC05641A
_journal_year 2025
_chemical_formula_moiety '0.03(Ag1), Cl O4, C2 H4.667 N0.667, 2.218(H0.547 N0.137)'
_chemical_formula_sum 'C2 H5.88 Ag0.03 Cl N0.97 O4'
_chemical_formula_weight 146.22
_space_group_crystal_system cubic
_space_group_IT_number 205
_space_group_name_Hall '-P 2ac 2ab 3'
_space_group_name_H-M_alt 'P a -3'
_atom_sites_solution_hydrogens mixed
_atom_sites_solution_primary dual
_audit_creation_date 2025-03-19
_audit_creation_method
;
Olex2 1.5
(compiled 2025.03.04 svn.red2d20d0 for OlexSys, GUI svn.r7188)
;
_audit_update_record
;
2025-06-17 deposited with the CCDC.	2025-11-10 downloaded from the CCDC.
;
_cell_angle_alpha 90
_cell_angle_beta 90
_cell_angle_gamma 90
_cell_formula_units_Z 24
_cell_length_a 14.3168(3)
_cell_length_b 14.3168(3)
_cell_length_c 14.3168(3)
_cell_measurement_reflns_used 3172
_cell_measurement_temperature 100.00(10)
_cell_measurement_theta_max 28.9610
_cell_measurement_theta_min 2.4570
_cell_volume 2934.53(11)
_computing_cell_refinement 'CrysAlisPro 1.171.43.101a (Rigaku OD, 2023)'
_computing_data_collection 'CrysAlisPro 1.171.43.101a (Rigaku OD, 2023)'
_computing_data_reduction 'CrysAlisPro 1.171.43.101a (Rigaku OD, 2023)'
_computing_molecular_graphics 'Olex2 1.5 (Dolomanov et al., 2009)'
_computing_publication_material 'Olex2 1.5 (Dolomanov et al., 2009)'
_computing_structure_refinement 'SHELXL 2019/3 (Sheldrick, 2015)'
_computing_structure_solution 'SHELXT 2014/5 (Sheldrick, 2014)'
_diffrn_ambient_environment N~2~
_diffrn_ambient_temperature 100.00(10)
_diffrn_detector 'Hybrid Pixel Array Detector'
_diffrn_detector_area_resol_mean 10.0000
_diffrn_detector_type HyPix
_diffrn_measured_fraction_theta_full 1.000
_diffrn_measured_fraction_theta_max 0.850
_diffrn_measurement_details
;
List of Runs (angles in degrees, time in seconds):

  # Type    Start    End  Width  t~exp~   \w     \q     \k     \f   Frames
#--------------------------------------------------------------------------
  1  \w    -56.00  22.00   0.50    2.00    --  -10.20 -71.00  80.00  156
;
_diffrn_measurement_device 'four-circle diffractometer'
_diffrn_measurement_device_type 'XtaLAB Synergy R, HyPix'
_diffrn_measurement_method '\w scans'
_diffrn_orient_matrix_type 'CrysAlisPro convention (1999,Acta A55,543-557)'
_diffrn_orient_matrix_UB_11 -0.0040150000
_diffrn_orient_matrix_UB_12 0.0036923000
_diffrn_orient_matrix_UB_13 0.0492249000
_diffrn_orient_matrix_UB_21 0.0489015000
_diffrn_orient_matrix_UB_22 0.0070949000
_diffrn_orient_matrix_UB_23 0.0034305000
_diffrn_orient_matrix_UB_31 -0.0067660000
_diffrn_orient_matrix_UB_32 0.0489268000
_diffrn_orient_matrix_UB_33 -0.0042081000
_diffrn_radiation_monochromator mirror
_diffrn_radiation_probe x-ray
_diffrn_radiation_type 'Mo K\a'
_diffrn_radiation_wavelength 0.71073
_diffrn_reflns_av_R_equivalents 0.0239
_diffrn_reflns_av_unetI/netI 0.0230
_diffrn_reflns_Laue_measured_fraction_full 1.000
_diffrn_reflns_Laue_measured_fraction_max 0.850
_diffrn_reflns_limit_h_max 14
_diffrn_reflns_limit_h_min -17
_diffrn_reflns_limit_k_max 13
_diffrn_reflns_limit_k_min -19
_diffrn_reflns_limit_l_max 19
_diffrn_reflns_limit_l_min -7
_diffrn_reflns_number 5238
_diffrn_reflns_point_group_measured_fraction_full 1.000
_diffrn_reflns_point_group_measured_fraction_max 0.850
_diffrn_reflns_theta_full 25.242
_diffrn_reflns_theta_max 29.187
_diffrn_reflns_theta_min 2.464
_diffrn_source 'micro-focus sealed X-ray tube'
_diffrn_source_type 'Mova (Mo) X-ray Source'
_exptl_absorpt_coefficient_mu 0.815
_exptl_absorpt_correction_T_max 1.00000
_exptl_absorpt_correction_T_min 0.98975
_exptl_absorpt_correction_type multi-scan
_exptl_absorpt_process_details
;
CrysAlisPro 1.171.43.101a (Rigaku Oxford Diffraction, 2023)
Empirical absorption correction using spherical harmonics,
implemented in SCALE3 ABSPACK scaling algorithm.
;
_exptl_crystal_colour colourless
_exptl_crystal_colour_primary colourless
_exptl_crystal_density_diffrn 1.986
_exptl_crystal_description prism
_exptl_crystal_F_000 1802
_exptl_crystal_size_max 0.12
_exptl_crystal_size_mid 0.06
_exptl_crystal_size_min 0.05
_refine_diff_density_max 0.737
_refine_diff_density_min -0.530
_refine_diff_density_rms 0.080
_refine_ls_extinction_method none
_refine_ls_goodness_of_fit_ref 1.092
_refine_ls_hydrogen_treatment mixed
_refine_ls_matrix_type full
_refine_ls_number_parameters 85
_refine_ls_number_reflns 1131
_refine_ls_number_restraints 5
_refine_ls_restrained_S_all 1.093
_refine_ls_R_factor_all 0.0470
_refine_ls_R_factor_gt 0.0323
_refine_ls_shift/su_max 0.001
_refine_ls_shift/su_mean 0.000
_refine_ls_structure_factor_coef Fsqd
_refine_ls_weighting_details 'w=1/[\s^2^(Fo^2^)+(0.0335P)^2^+4.5156P] where P=(Fo^2^+2Fc^2^)/3'
_refine_ls_weighting_scheme calc
_refine_ls_wR_factor_gt 0.0826
_refine_ls_wR_factor_ref 0.0905
_reflns_Friedel_coverage 0.000
_reflns_number_gt 905
_reflns_number_total 1131
_reflns_threshold_expression 'I > 2\s(I)'
_cod_data_source_file d5sc05641a2.cif
_cod_data_source_block 2
_cod_original_cell_volume 2934.53(18)
_cod_database_code 1576248
_shelx_shelxl_version_number 2019/3
_chemical_oxdiff_formula chonRbK
_shelx_space_group_comment
;
The symmetry employed for this shelxl refinement is uniquely defined
by the following loop, which should always be used as a source of
symmetry information in preference to the above space-group names.
They are only intended as comments.
;
_olex2_refinement_description
;
1. Fixed Uiso
 At 1.2 times of:
  All C(H,H) groups, All N(H) groups
 At 1.5 times of:
  All N(H,H) groups
2. Shared sites
{Ag1, N3}
3. Restrained distances
 N3-H3A = N3-H3B = N4-H4A = N4-H4B
 0.9 with sigma of 0.01
 H3A-H3B \\sim H4A-H4B
 with sigma of 0.01
4. Uiso/Uaniso restraints and constraints
Uanis(Ag1) = Uanis(N3)
5. Others
 Sof(H3A)=Sof(H3B)=0.33333*(1-FVAR(2))
 Sof(N3)=0.1667*(1-FVAR(2))
 Sof(Ag1)=0.1667*FVAR(2)
 Fixed Sof: H4A(0.333333) H4B(0.333333)
6.a Ternary CH refined with riding coordinates:
 N1(H1), N2(H2)
6.b Secondary CH2 refined with riding coordinates:
 C1(H1A,H1B), C2(H2A,H2B)
;
_olex2_submission_special_instructions 'No special instructions were received'
_oxdiff_exptl_absorpt_empirical_details
;
Empirical correction (ABSPACK) includes:
- Absorption correction using spherical harmonics
- Frame scaling
;
_oxdiff_exptl_absorpt_empirical_full_max 1.020
_oxdiff_exptl_absorpt_empirical_full_min 0.980

loop_
_space_group_symop_operation_xyz
'x, y, z'
'-x+1/2, -y, z+1/2'
'-x, y+1/2, -z+1/2'
'x+1/2, -y+1/2, -z'
'z, x, y'
'z+1/2, -x+1/2, -y'
'-z+1/2, -x, y+1/2'
'-z, x+1/2, -y+1/2'
'y, z, x'
'-y, z+1/2, -x+1/2'
'y+1/2, -z+1/2, -x'
'-y+1/2, -z, x+1/2'
'-x, -y, -z'
'x-1/2, y, -z-1/2'
'x, -y-1/2, z-1/2'
'-x-1/2, y-1/2, z'
'-z, -x, -y'
'-z-1/2, x-1/2, y'
'z-1/2, x, -y-1/2'
'z, -x-1/2, y-1/2'
'-y, -z, -x'
'y, -z-1/2, x-1/2'
'-y-1/2, z-1/2, x'
'y-1/2, z, -x-1/2'

loop_
_atom_site_label
_atom_site_type_symbol
_atom_site_fract_x
_atom_site_fract_y
_atom_site_fract_z
_atom_site_U_iso_or_equiv
_atom_site_adp_type
_atom_site_occupancy
_atom_site_site_symmetry_order
_atom_site_calc_flag
_atom_site_refinement_flags_posn
_atom_site_refinement_flags_adp
_atom_site_refinement_flags_occupancy
_atom_site_disorder_assembly
_atom_site_disorder_group
Ag1 Ag 0.500000 0.500000 0.000000 0.0190(7) Uani 0.179(3) 6 d S T P A 1
Cl1 Cl 0.50022(4) 0.51427(4) 0.25052(4) 0.01243(18) Uani 1 1 d . . . . .
O2 O 0.47757(11) 0.59948(11) 0.20136(11) 0.0178(4) Uani 1 1 d . . . . .
O3 O 0.51897(12) 0.44048(11) 0.18454(12) 0.0211(4) Uani 1 1 d . . . . .
O4 O 0.42217(11) 0.48717(11) 0.30871(11) 0.0148(4) Uani 1 1 d . . . . .
O5 O 0.58168(11) 0.52852(12) 0.30778(11) 0.0201(4) Uani 1 1 d . . . . .
N1 N 0.30772(12) 0.30772(12) 0.30772(12) 0.0103(6) Uani 1 3 d S T P . .
H1 H 0.348045 0.348044 0.348047 0.012 Uiso 1 3 calc R U P . .
N2 N 0.20680(12) 0.20680(12) 0.20680(12) 0.0111(6) Uani 1 3 d S T P . .
H2 H 0.166477 0.166476 0.166477 0.013 Uiso 1 3 calc R U P . .
C1 C 0.27569(15) 0.22406(15) 0.36270(15) 0.0138(5) Uani 1 1 d . . . . .
H1A H 0.228611 0.243047 0.409654 0.017 Uiso 1 1 calc R U . . .
H1B H 0.329240 0.195402 0.395770 0.017 Uiso 1 1 calc R U . . .
C2 C 0.23291(16) 0.15376(15) 0.29384(15) 0.0141(5) Uani 1 1 d . . . . .
H2A H 0.278676 0.104158 0.278788 0.017 Uiso 1 1 calc R U . . .
H2B H 0.176860 0.124230 0.321558 0.017 Uiso 1 1 calc R U . . .
N3 N 0.500000 0.500000 0.000000 0.0190(7) Uani 0.821(3) 6 d DS T P A 2
H3A H 0.506(10) 0.474(8) 0.057(3) 0.028 Uiso 0.2737(9) 1 d D U P A 2
H3B H 0.5362(4) 0.4638(4) -0.0362(4) 0.028 Uiso 0.821(3) 3 d DS U P A 2
N4 N 0.500000 0.500000 0.500000 0.0006(7) Uani 1 6 d DS T P B 2
H4A H 0.5572(15) 0.515(4) 0.517(5) 0.001 Uiso 0.3333 1 d D U P C 2
H4B H 0.478(6) 0.550(3) 0.471(7) 0.001 Uiso 0.3333 1 d D U P D 2

loop_
_atom_site_aniso_label
_atom_site_aniso_U_11
_atom_site_aniso_U_22
_atom_site_aniso_U_33
_atom_site_aniso_U_23
_atom_site_aniso_U_13
_atom_site_aniso_U_12
Ag1 0.0190(7) 0.0190(7) 0.0190(7) 0.0036(4) -0.0036(4) -0.0036(4)
Cl1 0.0114(3) 0.0122(3) 0.0137(3) -0.0001(2) 0.00045(18) -0.00032(19)
O2 0.0199(8) 0.0150(8) 0.0184(8) 0.0055(7) -0.0015(7) -0.0008(7)
O3 0.0209(9) 0.0188(8) 0.0235(9) -0.0068(7) 0.0063(7) -0.0010(7)
O4 0.0124(8) 0.0160(8) 0.0162(8) 0.0009(6) 0.0033(6) -0.0010(6)
O5 0.0132(8) 0.0259(9) 0.0213(9) 0.0017(7) -0.0044(7) -0.0016(7)
N1 0.0103(6) 0.0103(6) 0.0103(6) -0.0006(7) -0.0006(7) -0.0006(7)
N2 0.0111(6) 0.0111(6) 0.0111(6) -0.0013(7) -0.0013(7) -0.0013(7)
C1 0.0147(11) 0.0147(11) 0.0121(10) 0.0043(8) -0.0018(8) -0.0024(8)
C2 0.0153(10) 0.0126(10) 0.0145(10) 0.0042(9) -0.0027(8) -0.0028(8)
N3 0.0190(7) 0.0190(7) 0.0190(7) 0.0036(4) -0.0036(4) -0.0036(4)
N4 0.0006(7) 0.0006(7) 0.0006(7) 0.0003(8) 0.0003(8) 0.0003(8)

loop_
_atom_type_symbol
_atom_type_description
_atom_type_scat_dispersion_real
_atom_type_scat_dispersion_imag
_atom_type_scat_source
C C 0.0033 0.0016 'International Tables Vol C Tables 4.2.6.8 and 6.1.1.4'
H H 0.0000 0.0000 'International Tables Vol C Tables 4.2.6.8 and 6.1.1.4'
Ag Ag -0.8971 1.1015 'International Tables Vol C Tables 4.2.6.8 and 6.1.1.4'
Cl Cl 0.1484 0.1585 'International Tables Vol C Tables 4.2.6.8 and 6.1.1.4'
N N 0.0061 0.0033 'International Tables Vol C Tables 4.2.6.8 and 6.1.1.4'
O O 0.0106 0.0060 'International Tables Vol C Tables 4.2.6.8 and 6.1.1.4'

loop_
_geom_angle_atom_site_label_1
_geom_angle_atom_site_label_2
_geom_angle_atom_site_label_3
_geom_angle
_geom_angle_site_symmetry_1
_geom_angle_site_symmetry_3
_geom_angle_publ_flag
H3A Ag1 H3A 65(4) 13_665 7_564 ?
H3A Ag1 H3A 65(4) 13_665 10_655 ?
H3A Ag1 H3A 65(4) 19_656 10_655 ?
H3A Ag1 H3A 180(10) 7_564 19_656 ?
H3A Ag1 H3A 115(4) 7_564 10_655 ?
H3A Ag1 H3A 115(4) 13_665 19_656 ?
O2 Cl1 O4 109.48(10) . . ?
O3 Cl1 O2 109.94(10) . . ?
O3 Cl1 O4 108.93(9) . . ?
O5 Cl1 O2 109.84(10) . . ?
O5 Cl1 O3 109.02(10) . . ?
O5 Cl1 O4 109.61(10) . . ?
C1 N1 H1 109.5 9 . ?
C1 N1 H1 109.5 . . ?
C1 N1 H1 109.5 5 . ?
C1 N1 C1 109.47(14) 9 5 ?
C1 N1 C1 109.47(14) . 5 ?
C1 N1 C1 109.47(14) . 9 ?
C2 N2 H2 109.3 9 . ?
C2 N2 H2 109.3 5 . ?
C2 N2 H2 109.3 . . ?
C2 N2 C2 109.69(14) 9 . ?
C2 N2 C2 109.69(14) 9 5 ?
C2 N2 C2 109.69(14) 5 . ?
N1 C1 H1A 110.1 . . ?
N1 C1 H1B 110.1 . . ?
N1 C1 C2 107.89(19) . . ?
H1A C1 H1B 108.4 . . ?
C2 C1 H1A 110.1 . . ?
C2 C1 H1B 110.1 . . ?
N2 C2 C1 107.43(19) . . ?
N2 C2 H2A 110.2 . . ?
N2 C2 H2B 110.2 . . ?
C1 C2 H2A 110.2 . . ?
C1 C2 H2B 110.2 . . ?
H2A C2 H2B 108.5 . . ?
H3A N3 H3A 65(4) 13_665 7_564 ?
H3A N3 H3A 115(4) . 7_564 ?
H3A N3 H3A 179.997(16) . 13_665 ?
H3A N3 H3A 65(4) . 19_656 ?
H3A N3 H3A 180(10) 7_564 19_656 ?
H3A N3 H3A 65(4) 19_656 10_655 ?
H3A N3 H3A 115(4) 7_564 10_655 ?
H3A N3 H3A 115(4) . 10_655 ?
H3A N3 H3A 115(4) 13_665 19_656 ?
H3A N3 H3A 65(4) 13_665 10_655 ?
H3A N3 H3B 103(5) . . ?
H3B N3 H3A 77(5) . 13_665 ?
H3B N3 H3A 103(5) . 7_564 ?
H3B N3 H3A 77(5) . 19_656 ?
H3B N3 H3A 103(5) . 10_655 ?
H4A N4 H4A 180.0 . 13_666 ?
H4A N4 H4A 124(5) . 17_666 ?
H4A N4 H4A 56(6) 13_666 17_666 ?
H4A N4 H4A 56(5) 5 9 ?
H4A N4 H4A 56(5) . 5 ?
H4A N4 H4A 124(5) 17_666 9 ?
H4A N4 H4A 124(6) 13_666 9 ?
H4A N4 H4A 180.000(19) 5 17_666 ?
H4A N4 H4A 124(5) 13_666 5 ?
H4A N4 H4A 56(5) . 9 ?
H4A N4 H4B 58(5) 9 5 ?
H4A N4 H4B 122(5) 5 13_666 ?
H4A N4 H4B 73(8) . 17_666 ?
H4A N4 H4B 122(5) 9 17_666 ?
H4A N4 H4B 73(8) 9 13_666 ?
H4A N4 H4B 107(8) . 5 ?
H4A N4 H4B 74(6) 5 17_666 ?
H4A N4 H4B 58(5) 13_666 21_666 ?
H4A N4 H4B 58(5) 17_666 13_666 ?
H4A N4 H4B 107(8) 5 9 ?
H4A N4 H4B 107(8) 21_666 13_666 ?
H4A N4 H4B 73(8) 17_666 9 ?
H4A N4 H4B 74(6) . 13_666 ?
H4A N4 H4B 106(6) 5 5 ?
H4A N4 H4B 106(6) 17_666 17_666 ?
H4A N4 H4B 122(5) 21_666 5 ?
H4A N4 H4B 107(8) 17_666 21_666 ?
H4A N4 H4B 58(5) . 9 ?
H4A N4 H4B 58(5) 21_666 17_666 ?
H4A N4 H4B 74(6) 17_666 5 ?
H4A N4 H4B 106(6) . . ?
H4A N4 H4B 106(6) 9 9 ?
H4A N4 H4B 122(5) 13_666 9 ?
H4A N4 H4B 107(8) 13_666 17_666 ?
H4A N4 H4B 74(6) 9 21_666 ?
H4A N4 H4B 106(6) 21_666 21_666 ?
H4A N4 H4B 73(8) 13_666 5 ?
H4A N4 H4B 74(6) 21_666 9 ?
H4A N4 H4B 122(5) . 21_666 ?
H4A N4 H4B 106(6) 13_666 13_666 ?
H4A N4 H4B 73(8) 5 21_666 ?
H4B N4 H4A 122(5) . 17_666 ?
H4B N4 H4A 107(8) . 9 ?
H4B N4 H4A 74(6) . 13_666 ?
H4B N4 H4A 58(5) . 5 ?
H4B N4 H4B 180.00(2) 9 21_666 ?
H4B N4 H4B 180.000(18) 5 17_666 ?
H4B N4 H4B 60.01(17) . 21_666 ?
H4B N4 H4B 60.01(19) 17_666 9 ?
H4B N4 H4B 119.99(16) 5 9 ?
H4B N4 H4B 119.99(17) 17_666 21_666 ?
H4B N4 H4B 179.999(19) . 13_666 ?
H4B N4 H4B 60.01(16) 13_666 5 ?
H4B N4 H4B 60.01(17) 5 21_666 ?
H4B N4 H4B 119.99(18) 13_666 21_666 ?
H4B N4 H4B 60.01(19) 13_666 9 ?
H4B N4 H4B 60.01(18) . 17_666 ?
H4B N4 H4B 119.99(19) . 5 ?
H4B N4 H4B 119.99(15) . 9 ?
H4B N4 H4B 119.99(17) 13_666 17_666 ?

loop_
_geom_bond_atom_site_label_1
_geom_bond_atom_site_label_2
_geom_bond_distance
_geom_bond_site_symmetry_2
_geom_bond_publ_flag
Ag1 H3A 0.900(10) 13_665 ?
Ag1 H3A 0.900(10) 7_564 ?
Ag1 H3A 0.900(10) 19_656 ?
Ag1 H3A 0.900(10) 10_655 ?
Ag1 H3A 0.900(10) 22_565 ?
Ag1 H3B 0.897(10) 13_665 ?
Cl1 O2 1.4453(16) . ?
Cl1 O3 1.4424(16) . ?
Cl1 O4 1.4469(16) . ?
Cl1 O5 1.4400(17) . ?
N1 H1 1.0000 . ?
N1 C1 1.505(2) 9 ?
N1 C1 1.505(2) 5 ?
N1 C1 1.505(2) . ?
N2 H2 1.0000 . ?
N2 C2 1.506(2) 5 ?
N2 C2 1.506(2) 9 ?
N2 C2 1.506(2) . ?
C1 H1A 0.9900 . ?
C1 H1B 0.9900 . ?
C1 C2 1.536(3) . ?
C2 H2A 0.9900 . ?
C2 H2B 0.9900 . ?
N3 H3A 0.900(10) 13_665 ?
N3 H3A 0.900(10) 19_656 ?
N3 H3A 0.900(10) 22_565 ?
N3 H3A 0.900(10) 7_564 ?
N3 H3A 0.900(10) . ?
N3 H3A 0.900(10) 10_655 ?
N3 H3B 0.897(10) . ?
N3 H3B 0.897(10) 13_665 ?
N4 H4A 0.882(10) 17_666 ?
N4 H4A 0.882(10) 21_666 ?
N4 H4A 0.882(10) 9 ?
N4 H4A 0.882(10) 13_666 ?
N4 H4A 0.882(10) 5 ?
N4 H4A 0.882(10) . ?
N4 H4B 0.881(10) 9 ?
N4 H4B 0.880(10) . ?
N4 H4B 0.881(10) 21_666 ?
N4 H4B 0.881(10) 5 ?
N4 H4B 0.881(10) 17_666 ?
N4 H4B 0.881(10) 13_666 ?

loop_
_geom_torsion_atom_site_label_1
_geom_torsion_atom_site_label_2
_geom_torsion_atom_site_label_3
_geom_torsion_atom_site_label_4
_geom_torsion
_geom_torsion_site_symmetry_1
_geom_torsion_site_symmetry_2
_geom_torsion_site_symmetry_3
_geom_torsion_site_symmetry_4
_geom_torsion_publ_flag
N1 C1 C2 N2 -20.5(2) . . . . ?
C1 N1 C1 C2 72.32(19) 9 . . . ?
C1 N1 C1 C2 -47.7(2) 5 . . . ?
C2 N2 C2 C1 72.53(19) 5 . . . ?
C2 N2 C2 C1 -48.0(2) 9 . . . ?
